data_7004627
loop_
_publ_author_name
'Lan, Ya-Qian'
'Li, Shun-Li'
'Fu, Yao-Mei'
'Xu, Yan-Hong'
'Li, Lu'
'Su, Zhong-Min'
'Fu, Qiang'

_publ_section_title
;
 d10-Metal coordination polymers based on analogue di(pyridyl)imidazole
 derivatives and 4,4&#x2032;-oxydibenzoic acid: influence of flexible
 and angular characters of neutral ligands on structural diversity
;
_journal_issue 47
_journal_name_full 'Dalton Transactions'
_journal_page_first 6796
_journal_page_last 6807
_journal_paper_doi 10.1039/b809336a
_journal_year 2008
_chemical_formula_sum 'C48 H40 Cd2 N6 O12'
_chemical_formula_weight 1117.66
_chemical_name_systematic
;
?
;
_space_group_IT_number 2
_symmetry_cell_setting triclinic
_symmetry_space_group_name_Hall '-P 1'
_symmetry_space_group_name_H-M 'P -1'
_atom_sites_solution_hydrogens geom
_atom_sites_solution_primary direct
_atom_sites_solution_secondary difmap
_audit_creation_method SHELXL-97
_cell_angle_alpha 85.8410(10)
_cell_angle_beta 68.7740(10)
_cell_angle_gamma 66.1710(10)
_cell_formula_units_Z 1
_cell_length_a 10.0580(4)
_cell_length_b 10.6750(4)
_cell_length_c 12.0480(5)
_cell_measurement_temperature 293(2)
_cell_measurement_theta_max 28.26
_cell_measurement_theta_min 2.09
_cell_volume 1098.90(8)
_computing_cell_refinement 'SMART (Bruker, 1997)'
_computing_data_collection 'SMART (Bruker, 1997)'
_computing_data_reduction SAINT
_computing_molecular_graphics 'SHELXTL-PLUS (Sheldrick, 1990)'
_computing_publication_material SHELXL-97
_computing_structure_refinement 'SHELXL-97 (Sheldrick, 1997)'
_computing_structure_solution 'SHELXS-97(Sheldrick, 1997)'
_diffrn_ambient_temperature 293(2)
_diffrn_measured_fraction_theta_full 0.992
_diffrn_measured_fraction_theta_max 0.926
_diffrn_measurement_device_type 'Bruker APEX CCD area-detector'
_diffrn_measurement_method '\w scans'
_diffrn_radiation_monochromator graphite
_diffrn_radiation_source 'fine-focus sealed tube'
_diffrn_radiation_type MoK\a
_diffrn_radiation_wavelength 0.71069
_diffrn_reflns_av_R_equivalents 0.0161
_diffrn_reflns_av_sigmaI/netI 0.0407
_diffrn_reflns_limit_h_max 13
_diffrn_reflns_limit_h_min -7
_diffrn_reflns_limit_k_max 14
_diffrn_reflns_limit_k_min -11
_diffrn_reflns_limit_l_max 15
_diffrn_reflns_limit_l_min -15
_diffrn_reflns_number 6902
_diffrn_reflns_theta_full 25.00
_diffrn_reflns_theta_max 28.26
_diffrn_reflns_theta_min 2.09
_diffrn_standards_number 0
_exptl_absorpt_coefficient_mu 1.041
_exptl_absorpt_correction_T_max 0.771
_exptl_absorpt_correction_T_min 0.739
_exptl_absorpt_correction_type multi-scan
_exptl_absorpt_process_details 'SADABS(Sheldrick, 1996)'
_exptl_crystal_colour colorless
_exptl_crystal_density_diffrn 1.689
_exptl_crystal_density_method 'not measured'
_exptl_crystal_description block
_exptl_crystal_F_000 562
_exptl_crystal_size_max 0.30
_exptl_crystal_size_mid 0.29
_exptl_crystal_size_min 0.25
_refine_diff_density_max 0.449
_refine_diff_density_min -0.409
_refine_diff_density_rms 0.076
_refine_ls_extinction_method none
_refine_ls_goodness_of_fit_ref 1.039
_refine_ls_hydrogen_treatment mixed
_refine_ls_matrix_type full
_refine_ls_number_parameters 314
_refine_ls_number_reflns 5038
_refine_ls_number_restraints 3
_refine_ls_restrained_S_all 1.039
_refine_ls_R_factor_all 0.0437
_refine_ls_R_factor_gt 0.0345
_refine_ls_shift/su_max 0.001
_refine_ls_shift/su_mean 0.000
_refine_ls_structure_factor_coef Fsqd
_refine_ls_weighting_details 'calc w=1/[\s^2^(Fo^2^)+(0.0319P)^2^+0.3905P] where P=(Fo^2^+2Fc^2^)/3'
_refine_ls_weighting_scheme calc
_refine_ls_wR_factor_gt 0.0728
_refine_ls_wR_factor_ref 0.0777
_reflns_number_gt 4249
_reflns_number_total 5038
_reflns_threshold_expression >2sigma(I)
_cod_data_source_file b809336a.txt
_cod_data_source_block 4
_cod_depositor_comments
;
The following automatic conversions were performed:
'_symmetry_cell_setting' value 'Triclinic' changed to 'triclinic'
according to '/home/saulius/struct/CIF-dictionaries/cif_core.dic'
dictionary named 'cif_core.dic' version 2.4.1 from 2010-06-29.

Automatic conversion script
Id: cif_fix_enum 1527 2010-12-29 10:47:43Z saulius 
;
_cod_original_sg_symbol_H-M P-1
_cod_database_code 7004627

loop_
_symmetry_equiv_pos_as_xyz
'x, y, z'
'-x, -y, -z'

loop_
_atom_site_label
_atom_site_type_symbol
_atom_site_fract_x
_atom_site_fract_y
_atom_site_fract_z
_atom_site_U_iso_or_equiv
_atom_site_adp_type
_atom_site_occupancy
_atom_site_symmetry_multiplicity
_atom_site_calc_flag
_atom_site_refinement_flags
_atom_site_disorder_assembly
_atom_site_disorder_group
Cd1 Cd 0.42887(2) 0.40157(2) 0.926495(19) 0.03529(8) Uani 1 1 d . . .
O1 O 1.5563(2) 0.3855(2) 0.05890(18) 0.0414(5) Uani 1 1 d . . .
O5 O 1.3325(2) -0.0203(2) 0.41412(19) 0.0447(5) Uani 1 1 d . . .
N1 N 0.2997(3) 0.3072(3) 0.8637(2) 0.0391(6) Uani 1 1 d . . .
O3 O 0.6482(2) 0.3394(2) 0.7678(2) 0.0491(6) Uani 1 1 d . . .
N3 N 0.2039(3) 0.4099(3) 1.0888(2) 0.0378(6) Uani 1 1 d . . .
C16 C 1.1360(3) -0.0410(3) 0.5853(3) 0.0376(7) Uani 1 1 d . . .
H16 H 1.2004 -0.1333 0.5823 0.045 Uiso 1 1 calc R . .
N2 N 0.1209(3) 0.2269(3) 0.8925(2) 0.0392(6) Uani 1 1 d . . .
C8 C 0.1605(4) 0.4678(3) 1.1981(3) 0.0478(8) Uani 1 1 d . . .
H8 H 0.2190 0.5104 1.2106 0.057 Uiso 1 1 calc R . .
O4 O 0.6873(3) 0.1461(2) 0.85726(19) 0.0504(6) Uani 1 1 d . . .
C19 C 1.3990(3) 0.0667(3) 0.3479(3) 0.0375(7) Uani 1 1 d . . .
C1 C 0.3218(4) 0.2513(3) 0.7567(3) 0.0441(7) Uani 1 1 d . . .
H1 H 0.3999 0.2474 0.6841 0.053 Uiso 1 1 calc R . .
C3 C 0.1786(3) 0.2910(3) 0.9453(3) 0.0335(6) Uani 1 1 d . . .
C24 C 1.5839(3) 0.3444(3) 0.1528(3) 0.0339(6) Uani 1 1 d . . .
C15 C 1.1866(3) 0.0418(3) 0.5015(2) 0.0338(6) Uani 1 1 d . . .
C4 C 0.1209(3) 0.3463(3) 1.0702(3) 0.0348(6) Uani 1 1 d . . .
C12 C 0.8910(3) 0.1519(3) 0.6797(2) 0.0339(6) Uani 1 1 d . . .
C10 C 0.0630(4) 0.0280(3) 0.9751(3) 0.0442(8) Uani 1 1 d . . .
H10A H 0.1089 0.0246 1.0341 0.053 Uiso 1 1 calc R . .
H10B H 0.1448 -0.0298 0.9045 0.053 Uiso 1 1 calc R . .
C22 C 1.5294(3) 0.2389(3) 0.2174(3) 0.0320(6) Uani 1 1 d . . .
C9 C -0.0020(4) 0.1748(3) 0.9429(3) 0.0440(8) Uani 1 1 d . . .
H9A H -0.0500 0.1787 0.8851 0.053 Uiso 1 1 calc R . .
H9B H -0.0822 0.2332 1.0138 0.053 Uiso 1 1 calc R . .
C18 C 1.4444(4) 0.1430(3) 0.4032(3) 0.0438(7) Uani 1 1 d . . .
H18 H 1.4315 0.1362 0.4835 0.053 Uiso 1 1 calc R . .
C21 C 1.4887(3) 0.1574(3) 0.1630(3) 0.0373(7) Uani 1 1 d . . .
H21 H 1.5058 0.1607 0.0818 0.045 Uiso 1 1 calc R . .
C20 C 1.4227(3) 0.0709(3) 0.2282(3) 0.0375(7) Uani 1 1 d . . .
H20 H 1.3949 0.0166 0.1916 0.045 Uiso 1 1 calc R . .
C17 C 0.9887(3) 0.0150(3) 0.6735(2) 0.0361(7) Uani 1 1 d . . .
H17 H 0.9549 -0.0407 0.7297 0.043 Uiso 1 1 calc R . .
C13 C 0.9434(3) 0.2331(3) 0.5944(3) 0.0374(7) Uani 1 1 d . . .
H13 H 0.8785 0.3252 0.5971 0.045 Uiso 1 1 calc R . .
C23 C 1.5091(4) 0.2296(3) 0.3374(3) 0.0401(7) Uani 1 1 d . . .
H23 H 1.5393 0.2818 0.3739 0.048 Uiso 1 1 calc R . .
C11 C 0.7311(3) 0.2143(3) 0.7759(3) 0.0388(7) Uani 1 1 d . . .
C6 C -0.0505(4) 0.4010(4) 1.2747(3) 0.0594(10) Uani 1 1 d . . .
H6 H -0.1368 0.3982 1.3371 0.071 Uiso 1 1 calc R . .
C5 C -0.0051(4) 0.3388(4) 1.1626(3) 0.0553(9) Uani 1 1 d . . .
H5 H -0.0594 0.2921 1.1497 0.066 Uiso 1 1 calc R . .
C7 C 0.0329(4) 0.4670(4) 1.2929(3) 0.0526(9) Uani 1 1 d . . .
H7 H 0.0040 0.5100 1.3674 0.063 Uiso 1 1 calc R . .
C14 C 1.0904(4) 0.1796(3) 0.5053(3) 0.0388(7) Uani 1 1 d . . .
H14 H 1.1240 0.2351 0.4489 0.047 Uiso 1 1 calc R . .
C2 C 0.2116(4) 0.2023(3) 0.7736(3) 0.0474(8) Uani 1 1 d . . .
H2 H 0.1999 0.1598 0.7152 0.057 Uiso 1 1 calc R . .
O2 O 1.6497(3) 0.3950(2) 0.1949(2) 0.0480(6) Uani 1 1 d . . .
O1W O 0.5856(6) 0.3962(5) 0.5550(4) 0.1366(17) Uani 1 1 d D . .
H1A H 0.491(3) 0.453(7) 0.584(5) 0.205 Uiso 1 1 d D . .
H1B H 0.619(6) 0.376(6) 0.612(4) 0.15(3) Uiso 1 1 d D . .

loop_
_atom_site_aniso_label
_atom_site_aniso_U_11
_atom_site_aniso_U_22
_atom_site_aniso_U_33
_atom_site_aniso_U_23
_atom_site_aniso_U_13
_atom_site_aniso_U_12
Cd1 0.03294(12) 0.03893(13) 0.03847(13) -0.00110(9) -0.00643(9) -0.02396(10)
O1 0.0514(13) 0.0439(12) 0.0388(12) 0.0087(9) -0.0166(10) -0.0297(11)
O5 0.0388(12) 0.0338(11) 0.0467(12) 0.0013(9) 0.0039(10) -0.0173(10)
N1 0.0391(14) 0.0436(14) 0.0409(14) 0.0024(11) -0.0110(12) -0.0259(12)
O3 0.0343(12) 0.0510(14) 0.0491(13) -0.0061(11) -0.0043(10) -0.0127(11)
N3 0.0330(13) 0.0409(14) 0.0430(14) -0.0020(11) -0.0088(11) -0.0217(11)
C16 0.0391(16) 0.0316(15) 0.0425(17) 0.0052(12) -0.0116(14) -0.0178(13)
N2 0.0377(14) 0.0425(14) 0.0490(15) 0.0062(12) -0.0196(12) -0.0246(12)
C8 0.0461(19) 0.053(2) 0.049(2) -0.0070(15) -0.0105(16) -0.0287(17)
O4 0.0508(14) 0.0654(15) 0.0381(12) -0.0005(11) -0.0035(10) -0.0368(13)
C19 0.0304(15) 0.0297(15) 0.0446(17) 0.0013(12) -0.0034(13) -0.0135(13)
C1 0.0438(18) 0.0486(18) 0.0395(17) -0.0029(14) -0.0087(14) -0.0230(16)
C3 0.0327(15) 0.0338(15) 0.0418(16) 0.0029(12) -0.0163(13) -0.0186(13)
C24 0.0264(14) 0.0320(15) 0.0406(16) -0.0002(12) -0.0069(12) -0.0134(12)
C15 0.0343(15) 0.0347(15) 0.0336(15) 0.0006(12) -0.0081(12) -0.0185(13)
C4 0.0312(15) 0.0336(15) 0.0448(17) 0.0054(12) -0.0150(13) -0.0174(13)
C12 0.0314(15) 0.0404(16) 0.0346(15) -0.0023(12) -0.0099(12) -0.0201(13)
C10 0.0358(16) 0.053(2) 0.0524(19) 0.0036(15) -0.0147(15) -0.0270(15)
C22 0.0272(14) 0.0305(14) 0.0379(15) 0.0017(12) -0.0081(12) -0.0143(12)
C9 0.0382(17) 0.0508(19) 0.056(2) -0.0020(15) -0.0167(15) -0.0300(15)
C18 0.054(2) 0.0495(19) 0.0304(16) 0.0051(13) -0.0125(14) -0.0266(16)
C21 0.0417(17) 0.0368(16) 0.0345(16) 0.0018(12) -0.0102(13) -0.0200(14)
C20 0.0402(16) 0.0360(16) 0.0397(17) -0.0008(13) -0.0109(14) -0.0213(14)
C17 0.0423(17) 0.0420(16) 0.0316(15) 0.0082(12) -0.0117(13) -0.0270(14)
C13 0.0374(16) 0.0323(15) 0.0435(17) 0.0005(13) -0.0129(14) -0.0161(13)
C23 0.0438(17) 0.0432(17) 0.0426(17) 0.0034(13) -0.0176(14) -0.0251(15)
C11 0.0342(16) 0.0530(19) 0.0365(16) -0.0098(14) -0.0093(13) -0.0255(15)
C6 0.047(2) 0.085(3) 0.047(2) 0.0016(19) -0.0047(16) -0.038(2)
C5 0.048(2) 0.081(3) 0.052(2) 0.0032(18) -0.0128(17) -0.045(2)
C7 0.052(2) 0.061(2) 0.0442(19) -0.0060(16) -0.0086(16) -0.0278(18)
C14 0.0399(17) 0.0385(16) 0.0365(16) 0.0046(13) -0.0088(13) -0.0191(14)
C2 0.050(2) 0.055(2) 0.0448(19) -0.0048(15) -0.0161(16) -0.0279(17)
O2 0.0508(13) 0.0540(14) 0.0602(14) 0.0136(11) -0.0276(11) -0.0363(12)
O1W 0.190(5) 0.118(4) 0.118(3) 0.024(3) -0.109(4) -0.035(3)

loop_
_atom_type_symbol
_atom_type_description
_atom_type_scat_dispersion_real
_atom_type_scat_dispersion_imag
_atom_type_scat_source
C C 0.0033 0.0016 'International Tables Vol C Tables 4.2.6.8 and 6.1.1.4'
H H 0.0000 0.0000 'International Tables Vol C Tables 4.2.6.8 and 6.1.1.4'
N N 0.0061 0.0033 'International Tables Vol C Tables 4.2.6.8 and 6.1.1.4'
O O 0.0106 0.0060 'International Tables Vol C Tables 4.2.6.8 and 6.1.1.4'
Cd Cd -0.8075 1.2024 'International Tables Vol C Tables 4.2.6.8 and 6.1.1.4'

loop_
_geom_angle_atom_site_label_1
_geom_angle_atom_site_label_2
_geom_angle_atom_site_label_3
_geom_angle
_geom_angle_site_symmetry_1
_geom_angle_site_symmetry_3
_geom_angle_publ_flag
O3 Cd1 N1 99.50(9) . . ?
O3 Cd1 O1 92.97(8) . 1_456 ?
N1 Cd1 O1 144.74(8) . 1_456 ?
O3 Cd1 O1 87.98(8) . 2_766 ?
N1 Cd1 O1 140.43(8) . 2_766 ?
O1 Cd1 O1 72.33(8) 1_456 2_766 ?
O3 Cd1 N3 165.55(8) . . ?
N1 Cd1 N3 70.49(8) . . ?
O1 Cd1 N3 90.07(8) 1_456 . ?
O1 Cd1 N3 106.39(8) 2_766 . ?
O3 Cd1 O2 80.75(8) . 2_766 ?
N1 Cd1 O2 89.79(8) . 2_766 ?
O1 Cd1 O2 124.88(7) 1_456 2_766 ?
O1 Cd1 O2 52.88(7) 2_766 2_766 ?
N3 Cd1 O2 108.93(8) . 2_766 ?
C24 O1 Cd1 151.55(18) . 1_654 ?
C24 O1 Cd1 95.19(16) . 2_766 ?
Cd1 O1 Cd1 107.67(8) 1_654 2_766 ?
C15 O5 C19 116.7(2) . . ?
C3 N1 C1 107.2(2) . . ?
C3 N1 Cd1 117.88(19) . . ?
C1 N1 Cd1 134.8(2) . . ?
C11 O3 Cd1 106.60(19) . . ?
C8 N3 C4 119.0(3) . . ?
C8 N3 Cd1 123.4(2) . . ?
C4 N3 Cd1 117.45(19) . . ?
C17 C16 C15 119.5(3) . . ?
C17 C16 H16 120.3 . . ?
C15 C16 H16 120.3 . . ?
C3 N2 C2 107.0(2) . . ?
C3 N2 C9 131.6(3) . . ?
C2 N2 C9 121.1(3) . . ?
N3 C8 C7 122.7(3) . . ?
N3 C8 H8 118.6 . . ?
C7 C8 H8 118.6 . . ?
C20 C19 C18 121.5(3) . . ?
C20 C19 O5 119.1(3) . . ?
C18 C19 O5 119.4(3) . . ?
C2 C1 N1 108.9(3) . . ?
C2 C1 H1 125.6 . . ?
N1 C1 H1 125.6 . . ?
N1 C3 N2 109.7(3) . . ?
N1 C3 C4 120.4(2) . . ?
N2 C3 C4 129.9(3) . . ?
O2 C24 O1 120.9(3) . . ?
O2 C24 C22 119.6(3) . . ?
O1 C24 C22 119.4(2) . . ?
O5 C15 C16 116.9(3) . . ?
O5 C15 C14 122.7(2) . . ?
C16 C15 C14 120.4(3) . . ?
N3 C4 C5 120.7(3) . . ?
N3 C4 C3 113.3(2) . . ?
C5 C4 C3 126.1(3) . . ?
C17 C12 C13 118.4(3) . . ?
C17 C12 C11 121.8(3) . . ?
C13 C12 C11 119.8(3) . . ?
C9 C10 C10 111.9(3) . 2_557 ?
C9 C10 H10A 109.2 . . ?
C10 C10 H10A 109.2 2_557 . ?
C9 C10 H10B 109.2 . . ?
C10 C10 H10B 109.2 2_557 . ?
H10A C10 H10B 107.9 . . ?
C21 C22 C23 119.3(3) . . ?
C21 C22 C24 121.8(3) . . ?
C23 C22 C24 118.7(2) . . ?
N2 C9 C10 111.5(2) . . ?
N2 C9 H9A 109.3 . . ?
C10 C9 H9A 109.3 . . ?
N2 C9 H9B 109.3 . . ?
C10 C9 H9B 109.3 . . ?
H9A C9 H9B 108.0 . . ?
C23 C18 C19 119.1(3) . . ?
C23 C18 H18 120.4 . . ?
C19 C18 H18 120.4 . . ?
C22 C21 C20 120.7(3) . . ?
C22 C21 H21 119.6 . . ?
C20 C21 H21 119.6 . . ?
C19 C20 C21 118.9(3) . . ?
C19 C20 H20 120.6 . . ?
C21 C20 H20 120.6 . . ?
C12 C17 C16 121.3(3) . . ?
C12 C17 H17 119.4 . . ?
C16 C17 H17 119.4 . . ?
C14 C13 C12 121.4(3) . . ?
C14 C13 H13 119.3 . . ?
C12 C13 H13 119.3 . . ?
C18 C23 C22 120.4(3) . . ?
C18 C23 H23 119.8 . . ?
C22 C23 H23 119.8 . . ?
O4 C11 O3 123.6(3) . . ?
O4 C11 C12 120.5(3) . . ?
O3 C11 C12 115.9(3) . . ?
C7 C6 C5 119.4(3) . . ?
C7 C6 H6 120.3 . . ?
C5 C6 H6 120.3 . . ?
C4 C5 C6 119.8(3) . . ?
C4 C5 H5 120.1 . . ?
C6 C5 H5 120.1 . . ?
C6 C7 C8 118.4(3) . . ?
C6 C7 H7 120.8 . . ?
C8 C7 H7 120.8 . . ?
C13 C14 C15 119.0(3) . . ?
C13 C14 H14 120.5 . . ?
C15 C14 H14 120.5 . . ?
C1 C2 N2 107.2(3) . . ?
C1 C2 H2 126.4 . . ?
N2 C2 H2 126.4 . . ?
C24 O2 Cd1 87.16(17) . 2_766 ?
H1A O1W H1B 107(5) . . ?

loop_
_geom_bond_atom_site_label_1
_geom_bond_atom_site_label_2
_geom_bond_distance
_geom_bond_site_symmetry_2
_geom_bond_publ_flag
Cd1 O3 2.216(2) . ?
Cd1 N1 2.270(2) . ?
Cd1 O1 2.341(2) 1_456 ?
Cd1 O1 2.3600(19) 2_766 ?
Cd1 N3 2.369(2) . ?
Cd1 O2 2.544(2) 2_766 ?
O1 C24 1.267(3) . ?
O1 Cd1 2.341(2) 1_654 ?
O1 Cd1 2.3600(19) 2_766 ?
O5 C15 1.378(3) . ?
O5 C19 1.398(3) . ?
N1 C3 1.327(3) . ?
N1 C1 1.365(4) . ?
O3 C11 1.276(4) . ?
N3 C8 1.338(4) . ?
N3 C4 1.351(3) . ?
C16 C17 1.385(4) . ?
C16 C15 1.386(4) . ?
C16 H16 0.9300 . ?
N2 C3 1.365(3) . ?
N2 C2 1.366(4) . ?
N2 C9 1.473(3) . ?
C8 C7 1.378(4) . ?
C8 H8 0.9300 . ?
O4 C11 1.237(4) . ?
C19 C20 1.375(4) . ?
C19 C18 1.383(4) . ?
C1 C2 1.354(4) . ?
C1 H1 0.9300 . ?
C3 C4 1.472(4) . ?
C24 O2 1.249(3) . ?
C24 C22 1.495(4) . ?
C15 C14 1.389(4) . ?
C4 C5 1.379(4) . ?
C12 C17 1.382(4) . ?
C12 C13 1.390(4) . ?
C12 C11 1.506(4) . ?
C10 C9 1.517(4) . ?
C10 C10 1.528(5) 2_557 ?
C10 H10A 0.9700 . ?
C10 H10B 0.9700 . ?
C22 C21 1.386(4) . ?
C22 C23 1.388(4) . ?
C9 H9A 0.9700 . ?
C9 H9B 0.9700 . ?
C18 C23 1.382(4) . ?
C18 H18 0.9300 . ?
C21 C20 1.387(4) . ?
C21 H21 0.9300 . ?
C20 H20 0.9300 . ?
C17 H17 0.9300 . ?
C13 C14 1.386(4) . ?
C13 H13 0.9300 . ?
C23 H23 0.9300 . ?
C6 C7 1.371(5) . ?
C6 C5 1.382(5) . ?
C6 H6 0.9300 . ?
C5 H5 0.9300 . ?
C7 H7 0.9300 . ?
C14 H14 0.9300 . ?
C2 H2 0.9300 . ?
O2 Cd1 2.544(2) 2_766 ?
O1W H1A 0.85(6) . ?
O1W H1B 0.85(6) . ?

loop_
_geom_hbond_atom_site_label_D
_geom_hbond_atom_site_label_H
_geom_hbond_atom_site_label_A
_geom_hbond_distance_DH
_geom_hbond_distance_HA
_geom_hbond_distance_DA
_geom_hbond_angle_DHA
_geom_hbond_site_symmetry_A
O1W H1B O3 0.85(6) 1.99(5) 2.825(5) 167(6) .

loop_
_geom_torsion_atom_site_label_1
_geom_torsion_atom_site_label_2
_geom_torsion_atom_site_label_3
_geom_torsion_atom_site_label_4
_geom_torsion
_geom_torsion_site_symmetry_1
_geom_torsion_site_symmetry_2
_geom_torsion_site_symmetry_3
_geom_torsion_site_symmetry_4
_geom_torsion_publ_flag
O3 Cd1 N1 C3 162.9(2) . . . . ?
O1 Cd1 N1 C3 53.7(3) 1_456 . . . ?
O1 Cd1 N1 C3 -98.7(2) 2_766 . . . ?
N3 Cd1 N1 C3 -6.4(2) . . . . ?
O2 Cd1 N1 C3 -116.6(2) 2_766 . . . ?
O3 Cd1 N1 C1 -12.0(3) . . . . ?
O1 Cd1 N1 C1 -121.1(3) 1_456 . . . ?
O1 Cd1 N1 C1 86.4(3) 2_766 . . . ?
N3 Cd1 N1 C1 178.8(3) . . . . ?
O2 Cd1 N1 C1 68.6(3) 2_766 . . . ?
N1 Cd1 O3 C11 -79.89(19) . . . . ?
O1 Cd1 O3 C11 67.01(19) 1_456 . . . ?
O1 Cd1 O3 C11 139.20(19) 2_766 . . . ?
N3 Cd1 O3 C11 -34.9(4) . . . . ?
O2 Cd1 O3 C11 -168.11(19) 2_766 . . . ?
O3 Cd1 N3 C8 134.9(3) . . . . ?
N1 Cd1 N3 C8 -177.4(3) . . . . ?
O1 Cd1 N3 C8 32.6(3) 1_456 . . . ?
O1 Cd1 N3 C8 -39.0(3) 2_766 . . . ?
O2 Cd1 N3 C8 -94.6(3) 2_766 . . . ?
O3 Cd1 N3 C4 -41.6(5) . . . . ?
N1 Cd1 N3 C4 6.1(2) . . . . ?
O1 Cd1 N3 C4 -143.9(2) 1_456 . . . ?
O1 Cd1 N3 C4 144.6(2) 2_766 . . . ?
O2 Cd1 N3 C4 88.9(2) 2_766 . . . ?
C4 N3 C8 C7 -0.9(5) . . . . ?
Cd1 N3 C8 C7 -177.3(3) . . . . ?
C15 O5 C19 C20 -113.8(3) . . . . ?
C15 O5 C19 C18 68.4(4) . . . . ?
C3 N1 C1 C2 0.8(4) . . . . ?
Cd1 N1 C1 C2 176.0(2) . . . . ?
C1 N1 C3 N2 -0.7(3) . . . . ?
Cd1 N1 C3 N2 -176.91(18) . . . . ?
C1 N1 C3 C4 -177.4(3) . . . . ?
Cd1 N1 C3 C4 6.4(4) . . . . ?
C2 N2 C3 N1 0.4(3) . . . . ?
C9 N2 C3 N1 174.2(3) . . . . ?
C2 N2 C3 C4 176.7(3) . . . . ?
C9 N2 C3 C4 -9.6(5) . . . . ?
Cd1 O1 C24 O2 -164.7(3) 1_654 . . . ?
Cd1 O1 C24 O2 -20.8(3) 2_766 . . . ?
Cd1 O1 C24 C22 12.1(6) 1_654 . . . ?
Cd1 O1 C24 C22 156.0(2) 2_766 . . . ?
C19 O5 C15 C16 -165.1(3) . . . . ?
C19 O5 C15 C14 17.0(4) . . . . ?
C17 C16 C15 O5 -178.4(3) . . . . ?
C17 C16 C15 C14 -0.4(4) . . . . ?
C8 N3 C4 C5 -1.1(5) . . . . ?
Cd1 N3 C4 C5 175.5(2) . . . . ?
C8 N3 C4 C3 178.3(3) . . . . ?
Cd1 N3 C4 C3 -5.1(3) . . . . ?
N1 C3 C4 N3 -0.7(4) . . . . ?
N2 C3 C4 N3 -176.6(3) . . . . ?
N1 C3 C4 C5 178.6(3) . . . . ?
N2 C3 C4 C5 2.7(5) . . . . ?
O2 C24 C22 C21 -165.1(3) . . . . ?
O1 C24 C22 C21 18.1(4) . . . . ?
O2 C24 C22 C23 19.4(4) . . . . ?
O1 C24 C22 C23 -157.5(3) . . . . ?
C3 N2 C9 C10 -88.0(4) . . . . ?
C2 N2 C9 C10 85.1(4) . . . . ?
C10 C10 C9 N2 -178.7(3) 2_557 . . . ?
C20 C19 C18 C23 2.7(5) . . . . ?
O5 C19 C18 C23 -179.6(3) . . . . ?
C23 C22 C21 C20 2.5(4) . . . . ?
C24 C22 C21 C20 -173.0(3) . . . . ?
C18 C19 C20 C21 -2.3(5) . . . . ?
O5 C19 C20 C21 180.0(3) . . . . ?
C22 C21 C20 C19 -0.4(4) . . . . ?
C13 C12 C17 C16 0.4(4) . . . . ?
C11 C12 C17 C16 -179.4(3) . . . . ?
C15 C16 C17 C12 0.0(4) . . . . ?
C17 C12 C13 C14 -0.5(4) . . . . ?
C11 C12 C13 C14 179.4(3) . . . . ?
C19 C18 C23 C22 -0.5(5) . . . . ?
C21 C22 C23 C18 -2.1(4) . . . . ?
C24 C22 C23 C18 173.6(3) . . . . ?
Cd1 O3 C11 O4 2.1(3) . . . . ?
Cd1 O3 C11 C12 -176.93(18) . . . . ?
C17 C12 C11 O4 5.1(4) . . . . ?
C13 C12 C11 O4 -174.8(3) . . . . ?
C17 C12 C11 O3 -175.9(3) . . . . ?
C13 C12 C11 O3 4.3(4) . . . . ?
N3 C4 C5 C6 2.2(5) . . . . ?
C3 C4 C5 C6 -177.1(3) . . . . ?
C7 C6 C5 C4 -1.4(6) . . . . ?
C5 C6 C7 C8 -0.4(6) . . . . ?
N3 C8 C7 C6 1.6(6) . . . . ?
C12 C13 C14 C15 0.1(5) . . . . ?
O5 C15 C14 C13 178.2(3) . . . . ?
C16 C15 C14 C13 0.3(4) . . . . ?
N1 C1 C2 N2 -0.5(4) . . . . ?
C3 N2 C2 C1 0.1(4) . . . . ?
C9 N2 C2 C1 -174.5(3) . . . . ?
O1 C24 O2 Cd1 19.2(3) . . . 2_766 ?
C22 C24 O2 Cd1 -157.6(2) . . . 2_766 ?
